data_4071128
loop_
_publ_author_name
'Montigny, Fr\'ed\'eric de'
'Argouarch, Gilles'
'Roisnel, Thierry'
'Toupet, Loic'
'Lapinte, Claude'
'Lam, Sally Chan-Fung'
'Tao, Chi-Hang'
'Yam, Vivian Wing-Wah'

_publ_section_title
;
 Syntheses, Structures, and Properties of Some Piano-Stool Iron Acetylides
 Bearing a Functional Anthracenyl Group
;
_journal_issue 8
_journal_name_full Organometallics
_journal_page_first 1912
_journal_paper_doi 10.1021/om701278e
_journal_volume 27
_journal_year 2008
_chemical_compound_source 'synthesis as described'
_chemical_formula_moiety 'C53 H47 Fe1 N1 P2, 0.5(C12 N4 H4)'
_chemical_formula_sum 'C59 H49 Fe N3 P2'
_chemical_formula_weight 917.8
_chemical_name_systematic
;
 ?
;
_space_group_IT_number 14
_symmetry_cell_setting monoclinic
_symmetry_Int_Tables_number 14
_symmetry_space_group_name_Hall '-P 2ybc'
_symmetry_space_group_name_H-M 'P 1 21/c 1'
_atom_sites_solution_hydrogens geom
_atom_sites_solution_primary direct
_atom_sites_solution_secondary difmap
_audit_conform_dict_location ftp://ftp.iucr.org/pub/cif_core.dic
_audit_conform_dict_name cif_core.dic
_audit_conform_dict_version 2.3
_audit_creation_date 2006-01-26T14:39:29-00:00
_audit_creation_method 'WinGX routine CIF_UPDATE'
_cell_angle_alpha 90.000(5)
_cell_angle_beta 101.118(5)
_cell_angle_gamma 90.000(5)
_cell_formula_units_Z 4
_cell_length_a 14.979(5)
_cell_length_b 16.927(5)
_cell_length_c 19.189(5)
_cell_measurement_reflns_used 10834
_cell_measurement_temperature 293(2)
_cell_measurement_theta_max 27.103
_cell_measurement_theta_min 2.037
_cell_measurement_wavelength 0.71073
_cell_volume 4774(2)
_computing_cell_refinement 'HKL Scalepack (Otwinowski & Minor 1997)'
_computing_data_collection 'Collect (Nonius BV, 1997-2000)'
_computing_data_reduction 'HKL Denzo and Scalepack (Otwinowski & Minor 1997)'
_computing_molecular_graphics 'Ortep-3 for Windows (Farrugia, 1997)'
_computing_publication_material 'WinGX publication routines (Farrugia, 1999)'
_computing_structure_refinement 'SHELXL-97 (Sheldrick, 1997)'
_computing_structure_solution 'SIR97 (ALtomare, 1999)'
_diffrn_ambient_temperature 293(2)
_diffrn_detector 'CCD plate'
_diffrn_detector_area_resol_mean 9
_diffrn_measured_fraction_theta_full 0.999
_diffrn_measured_fraction_theta_max 0.999
_diffrn_measurement_device '95mm CCD camera on \k-goniostat'
_diffrn_measurement_device_type KappaCCD
_diffrn_measurement_method 'CCD rotation images, thick slices'
_diffrn_orient_matrix_type 'by Nonius Collect from scalepack cell'
_diffrn_orient_matrix_UB_11 0.629282E-1
_diffrn_orient_matrix_UB_12 -0.134599E-1
_diffrn_orient_matrix_UB_13 0.253382E-1
_diffrn_orient_matrix_UB_21 -0.252984E-1
_diffrn_orient_matrix_UB_22 -0.221011E-1
_diffrn_orient_matrix_UB_23 0.404672E-1
_diffrn_orient_matrix_UB_31 -0.54206E-2
_diffrn_orient_matrix_UB_32 -0.531095E-1
_diffrn_orient_matrix_UB_33 -0.232617E-1
_diffrn_radiation_monochromator graphite
_diffrn_radiation_probe x-ray
_diffrn_radiation_type MoK\a
_diffrn_radiation_wavelength 0.71069
_diffrn_reflns_av_R_equivalents 0.0201
_diffrn_reflns_av_unetI/netI 0.0368
_diffrn_reflns_limit_h_max 19
_diffrn_reflns_limit_h_min -19
_diffrn_reflns_limit_k_max 20
_diffrn_reflns_limit_k_min -21
_diffrn_reflns_limit_l_max 24
_diffrn_reflns_limit_l_min -24
_diffrn_reflns_number 20381
_diffrn_reflns_theta_full 27.09
_diffrn_reflns_theta_max 27.09
_diffrn_reflns_theta_min 2.26
_diffrn_source 'Enraf Nonius FR590'
_exptl_absorpt_coefficient_mu 0.425
_exptl_absorpt_correction_type none
_exptl_crystal_colour black
_exptl_crystal_density_diffrn 1.277
_exptl_crystal_density_method 'not measured'
_exptl_crystal_description prism
_exptl_crystal_F_000 1920
_exptl_crystal_size_max 0.143
_exptl_crystal_size_mid 0.095
_exptl_crystal_size_min 0.0508
_refine_diff_density_max 0.387
_refine_diff_density_min -0.43
_refine_diff_density_rms 0.043
_refine_ls_extinction_method none
_refine_ls_goodness_of_fit_ref 1.031
_refine_ls_hydrogen_treatment mixed
_refine_ls_matrix_type full
_refine_ls_number_parameters 586
_refine_ls_number_reflns 10511
_refine_ls_number_restraints 0
_refine_ls_restrained_S_all 1.031
_refine_ls_R_factor_all 0.0557
_refine_ls_R_factor_gt 0.0382
_refine_ls_shift/su_max 0.002
_refine_ls_shift/su_mean 0
_refine_ls_structure_factor_coef Fsqd
_refine_ls_weighting_details 'calc w=1/[\s^2^(Fo^2^)+(0.0563P)^2^+1.0379P] where P=(Fo^2^+2Fc^2^)/3'
_refine_ls_weighting_scheme calc
_refine_ls_wR_factor_gt 0.0985
_refine_ls_wR_factor_ref 0.1115
_reflns_number_gt 8112
_reflns_number_total 10511
_reflns_threshold_expression >2sigma(I)
_cod_data_source_file om701278e-file007.cif
_cod_data_source_block num
_cod_original_sg_symbol_H-M 'P 21/c'
_cod_database_code 4071128

loop_
_symmetry_equiv_pos_as_xyz
'x, y, z'
'-x, y+1/2, -z+1/2'
'-x, -y, -z'
'x, -y-1/2, z-1/2'

loop_
_atom_site_label
_atom_site_type_symbol
_atom_site_fract_x
_atom_site_fract_y
_atom_site_fract_z
_atom_site_U_iso_or_equiv
_atom_site_adp_type
_atom_site_occupancy
_atom_site_symmetry_multiplicity
_atom_site_calc_flag
_atom_site_refinement_flags
Fe1 Fe 0.717806(16) 0.257979(14) 0.647275(12) 0.03552(8) Uani 1 1 d .
P1 P 0.79714(3) 0.14674(3) 0.64833(2) 0.03897(11) Uani 1 1 d .
P2 P 0.82819(3) 0.30912(3) 0.59823(2) 0.03875(11) Uani 1 1 d .
C12 C 0.87490(13) 0.15642(12) 0.58396(11) 0.0483(4) Uani 1 1 d .
H12A H 0.9374 0.1563 0.6097 0.058 Uiso 1 1 calc R
H12B H 0.8669 0.1112 0.5523 0.058 Uiso 1 1 calc R
C11 C 0.85745(13) 0.23194(11) 0.54003(10) 0.0435(4) Uani 1 1 d .
H11A H 0.8079 0.224 0.4999 0.052 Uiso 1 1 calc R
H11B H 0.9114 0.2467 0.5221 0.052 Uiso 1 1 calc R
C13 C 0.87018(13) 0.11540(12) 0.73157(10) 0.0477(4) Uani 1 1 d .
C18 C 0.95846(16) 0.14329(16) 0.75332(14) 0.0698(6) Uani 1 1 d .
H18 H 0.9859 0.1718 0.7218 0.084 Uiso 1 1 calc R
C17 C 1.0059(2) 0.1289(2) 0.82154(17) 0.0925(9) Uani 1 1 d .
H17 H 1.065 0.1476 0.8352 0.111 Uiso 1 1 calc R
C16 C 0.9669(2) 0.0877(2) 0.86884(15) 0.0926(10) Uani 1 1 d .
H16 H 0.9981 0.0807 0.9152 0.111 Uiso 1 1 calc R
C15 C 0.8817(2) 0.05668(17) 0.84765(13) 0.0762(8) Uani 1 1 d .
H15 H 0.856 0.0265 0.8792 0.091 Uiso 1 1 calc R
C14 C 0.83310(16) 0.06990(14) 0.77931(11) 0.0593(5) Uani 1 1 d .
H14 H 0.7754 0.0482 0.7654 0.071 Uiso 1 1 calc R
C19 C 0.73683(13) 0.05504(11) 0.61964(10) 0.0436(4) Uani 1 1 d .
C24 C 0.78651(15) -0.01305(12) 0.61311(12) 0.0568(5) Uani 1 1 d .
H24 H 0.8496 -0.0122 0.6266 0.068 Uiso 1 1 calc R
C23 C 0.7433(2) -0.08203(14) 0.58677(14) 0.0710(7) Uani 1 1 d .
H23 H 0.7772 -0.1271 0.5824 0.085 Uiso 1 1 calc R
C22 C 0.6498(2) -0.08385(15) 0.56701(12) 0.0711(7) Uani 1 1 d .
H22 H 0.6208 -0.13 0.5487 0.085 Uiso 1 1 calc R
C21 C 0.59944(17) -0.01769(15) 0.57427(12) 0.0638(6) Uani 1 1 d .
H21 H 0.5364 -0.0194 0.5614 0.077 Uiso 1 1 calc R
C20 C 0.64229(13) 0.05175(13) 0.60078(10) 0.0497(5) Uani 1 1 d .
H20 H 0.6078 0.0963 0.606 0.06 Uiso 1 1 calc R
C25 C 0.94128(13) 0.33240(11) 0.64937(10) 0.0455(4) Uani 1 1 d .
C26 C 0.95973(15) 0.32874(15) 0.72275(12) 0.0622(6) Uani 1 1 d .
H26 H 0.9127 0.3183 0.7468 0.075 Uiso 1 1 calc R
C27 C 1.04744(17) 0.34035(18) 0.76112(14) 0.0791(8) Uani 1 1 d .
H27 H 1.0586 0.3382 0.8105 0.095 Uiso 1 1 calc R
C28 C 1.11730(16) 0.35489(16) 0.72646(15) 0.0755(7) Uani 1 1 d .
H28 H 1.1759 0.3626 0.7522 0.091 Uiso 1 1 calc R
C29 C 1.10076(15) 0.35808(15) 0.65341(15) 0.0698(7) Uani 1 1 d .
H29 H 1.1484 0.3674 0.6298 0.084 Uiso 1 1 calc R
C30 C 1.01344(14) 0.34745(13) 0.61503(12) 0.0576(5) Uani 1 1 d .
H30 H 1.0028 0.3504 0.5657 0.069 Uiso 1 1 calc R
C31 C 0.79723(13) 0.39748(11) 0.54470(9) 0.0438(4) Uani 1 1 d .
C36 C 0.73071(15) 0.39475(13) 0.48300(10) 0.0535(5) Uani 1 1 d .
H36 H 0.7074 0.3462 0.4654 0.064 Uiso 1 1 calc R
C35 C 0.69896(16) 0.46346(14) 0.44768(11) 0.0624(6) Uani 1 1 d .
H35 H 0.6547 0.4608 0.4065 0.075 Uiso 1 1 calc R
C34 C 0.73243(17) 0.53559(14) 0.47313(12) 0.0636(6) Uani 1 1 d .
H34 H 0.7103 0.5816 0.4495 0.076 Uiso 1 1 calc R
C33 C 0.79869(17) 0.53969(13) 0.53349(13) 0.0646(6) Uani 1 1 d .
H33 H 0.8217 0.5885 0.5506 0.078 Uiso 1 1 calc R
C32 C 0.83132(15) 0.47111(12) 0.56898(11) 0.0551(5) Uani 1 1 d .
H32 H 0.8766 0.4743 0.6095 0.066 Uiso 1 1 calc R
C3 C 0.64334(13) 0.23494(12) 0.72951(10) 0.0451(4) Uani 1 1 d .
C2 C 0.58673(12) 0.27447(12) 0.67214(10) 0.0451(4) Uani 1 1 d .
C1 C 0.62631(13) 0.34950(11) 0.66403(10) 0.0465(4) Uani 1 1 d .
C5 C 0.70709(14) 0.35635(12) 0.71705(10) 0.0476(4) Uani 1 1 d .
C4 C 0.71777(13) 0.28517(12) 0.75751(9) 0.0473(4) Uani 1 1 d .
C8 C 0.61906(16) 0.15949(14) 0.76303(12) 0.0617(6) Uani 1 1 d .
H8A H 0.5661 0.1366 0.7338 0.093 Uiso 0.5 1 calc PR
H8B H 0.6066 0.1707 0.8093 0.093 Uiso 0.5 1 calc PR
H8C H 0.669 0.1231 0.7673 0.093 Uiso 0.5 1 calc PR
H8D H 0.6617 0.1503 0.8065 0.093 Uiso 0.5 1 calc PR
H8E H 0.6212 0.1162 0.731 0.093 Uiso 0.5 1 calc PR
H8F H 0.5588 0.1638 0.773 0.093 Uiso 0.5 1 calc PR
C7 C 0.49612(14) 0.24534(15) 0.63241(13) 0.0620(6) Uani 1 1 d .
H7A H 0.4855 0.1928 0.6478 0.093 Uiso 0.5 1 calc PR
H7B H 0.4962 0.2449 0.5824 0.093 Uiso 0.5 1 calc PR
H7C H 0.4488 0.2798 0.6417 0.093 Uiso 0.5 1 calc PR
H7D H 0.4682 0.2855 0.6001 0.093 Uiso 0.5 1 calc PR
H7E H 0.4575 0.2334 0.6655 0.093 Uiso 0.5 1 calc PR
H7F H 0.5049 0.1986 0.6063 0.093 Uiso 0.5 1 calc PR
C6 C 0.58589(17) 0.41365(14) 0.61355(12) 0.0637(6) Uani 1 1 d .
H6A H 0.6263 0.4582 0.6187 0.096 Uiso 0.5 1 calc PR
H6B H 0.5284 0.4295 0.624 0.096 Uiso 0.5 1 calc PR
H6C H 0.5771 0.3943 0.5657 0.096 Uiso 0.5 1 calc PR
H6D H 0.5282 0.3965 0.5869 0.096 Uiso 0.5 1 calc PR
H6E H 0.6262 0.4251 0.5816 0.096 Uiso 0.5 1 calc PR
H6F H 0.5774 0.4604 0.6399 0.096 Uiso 0.5 1 calc PR
C10 C 0.76169(17) 0.43068(14) 0.73266(13) 0.0668(6) Uani 1 1 d .
H10A H 0.7401 0.4693 0.6967 0.1 Uiso 0.5 1 calc PR
H10B H 0.8246 0.4195 0.733 0.1 Uiso 0.5 1 calc PR
H10C H 0.7553 0.4508 0.7782 0.1 Uiso 0.5 1 calc PR
H10D H 0.8066 0.4238 0.7752 0.1 Uiso 0.5 1 calc PR
H10E H 0.7221 0.4736 0.739 0.1 Uiso 0.5 1 calc PR
H10F H 0.7914 0.4423 0.6938 0.1 Uiso 0.5 1 calc PR
C9 C 0.78402(16) 0.27193(16) 0.82597(11) 0.0634(6) Uani 1 1 d .
H9A H 0.8279 0.314 0.8332 0.095 Uiso 0.5 1 calc PR
H9B H 0.8147 0.2224 0.8238 0.095 Uiso 0.5 1 calc PR
H9C H 0.7518 0.2709 0.8647 0.095 Uiso 0.5 1 calc PR
H9D H 0.7684 0.2243 0.8479 0.095 Uiso 0.5 1 calc PR
H9E H 0.7816 0.3158 0.8573 0.095 Uiso 0.5 1 calc PR
H9F H 0.8444 0.2673 0.8164 0.095 Uiso 0.5 1 calc PR
C37 C 0.66134(12) 0.23207(10) 0.55437(9) 0.0385(4) Uani 1 1 d .
C38 C 0.62159(12) 0.21444(11) 0.49457(9) 0.0421(4) Uani 1 1 d .
C42 C 0.67698(16) 0.00122(14) 0.39536(12) 0.0616(6) Uani 1 1 d .
H42 H 0.7249 -0.0307 0.417 0.074 Uiso 1 1 calc R
C41 C 0.66334(14) 0.07219(13) 0.42422(10) 0.0500(5) Uani 1 1 d .
H41 H 0.7025 0.0884 0.4654 0.06 Uiso 1 1 calc R
C40 C 0.59064(12) 0.12228(11) 0.39299(9) 0.0415(4) Uani 1 1 d .
C39 C 0.57077(12) 0.19317(11) 0.42665(9) 0.0399(4) Uani 1 1 d .
C52 C 0.49678(13) 0.24154(11) 0.39359(10) 0.0432(4) Uani 1 1 d .
C51 C 0.47617(16) 0.31361(13) 0.42465(12) 0.0590(5) Uani 1 1 d .
H51 H 0.5134 0.331 0.4663 0.071 Uiso 1 1 calc R
C50 C 0.40279(19) 0.35784(15) 0.39466(14) 0.0741(7) Uani 1 1 d .
H50 H 0.3895 0.4043 0.4164 0.089 Uiso 1 1 calc R
C49 C 0.34722(18) 0.33315(17) 0.33093(14) 0.0774(7) Uani 1 1 d .
H49 H 0.298 0.3642 0.3102 0.093 Uiso 1 1 calc R
C48 C 0.36421(16) 0.26492(15) 0.29924(12) 0.0630(6) Uani 1 1 d .
H48 H 0.3258 0.2493 0.2575 0.076 Uiso 1 1 calc R
C47 C 0.43980(13) 0.21664(12) 0.32863(10) 0.0474(4) Uani 1 1 d .
C46 C 0.45817(13) 0.14444(12) 0.29855(9) 0.0474(4) Uani 1 1 d .
C45 C 0.53287(13) 0.09682(12) 0.32860(9) 0.0451(4) Uani 1 1 d .
C44 C 0.54982(15) 0.02215(13) 0.30036(11) 0.0558(5) Uani 1 1 d .
H44 H 0.5126 0.0047 0.2587 0.067 Uiso 1 1 calc R
C43 C 0.61908(17) -0.02438(14) 0.33282(13) 0.0643(6) Uani 1 1 d .
H43 H 0.6284 -0.0735 0.3137 0.077 Uiso 1 1 calc R
C53 C 0.39541(16) 0.11480(16) 0.23815(11) 0.0636(6) Uani 1 1 d .
N54 N 0.34495(17) 0.09051(18) 0.19138(12) 0.0993(8) Uani 1 1 d .
C100 C 0.00170(15) 0.06368(14) 0.45568(12) 0.0588(5) Uani 1 1 d .
H100 H 0.0028 0.1066 0.4256 0.071 Uiso 1 1 calc R
C101 C 0.05229(13) 0.06813(14) 0.52589(11) 0.0541(5) Uani 1 1 d .
C102 C -0.04820(15) -0.00054(15) 0.43060(12) 0.0610(6) Uani 1 1 d .
H102 H -0.0804 -0.0005 0.384 0.073 Uiso 1 1 calc R
C103 C 0.10276(15) 0.13593(15) 0.55222(13) 0.0627(6) Uani 1 1 d .
C104 C 0.10850(18) 0.20241(18) 0.50830(16) 0.0741(7) Uani 1 1 d .
C105 C 0.14811(17) 0.14072(16) 0.62402(16) 0.0741(7) Uani 1 1 d .
N104 N 0.1124(2) 0.25493(17) 0.47208(18) 0.1062(9) Uani 1 1 d .
N105 N 0.18358(19) 0.14269(18) 0.68215(15) 0.1087(10) Uani 1 1 d .

loop_
_atom_site_aniso_label
_atom_site_aniso_U_11
_atom_site_aniso_U_22
_atom_site_aniso_U_33
_atom_site_aniso_U_23
_atom_site_aniso_U_13
_atom_site_aniso_U_12
Fe1 0.03682(14) 0.03851(15) 0.03131(13) -0.00290(9) 0.00679(10) 0.00309(10)
P1 0.0382(2) 0.0394(3) 0.0399(2) -0.00131(18) 0.00907(18) 0.00279(18)
P2 0.0412(2) 0.0392(2) 0.0356(2) -0.00260(18) 0.00666(18) -0.00284(19)
C12 0.0475(10) 0.0449(11) 0.0568(11) -0.0048(9) 0.0211(9) 0.0028(8)
C11 0.0415(9) 0.0504(11) 0.0407(9) -0.0052(8) 0.0130(8) -0.0050(8)
C13 0.0484(10) 0.0448(11) 0.0489(10) -0.0008(8) 0.0066(8) 0.0115(8)
C18 0.0530(12) 0.0797(17) 0.0708(15) 0.0053(12) -0.0031(11) 0.0033(11)
C17 0.0665(16) 0.112(2) 0.084(2) 0.0035(18) -0.0227(15) 0.0117(16)
C16 0.095(2) 0.109(2) 0.0630(16) 0.0069(16) -0.0126(16) 0.0393(19)
C15 0.0931(19) 0.0805(18) 0.0557(14) 0.0169(12) 0.0158(13) 0.0361(15)
C14 0.0629(13) 0.0614(13) 0.0546(12) 0.0096(10) 0.0135(10) 0.0206(11)
C19 0.0478(10) 0.0423(10) 0.0421(10) 0.0009(8) 0.0118(8) -0.0017(8)
C24 0.0617(13) 0.0452(11) 0.0660(13) -0.0034(10) 0.0186(10) 0.0021(9)
C23 0.100(2) 0.0423(12) 0.0774(16) -0.0072(11) 0.0348(14) -0.0049(12)
C22 0.0992(19) 0.0581(15) 0.0601(14) -0.0061(11) 0.0255(13) -0.0349(14)
C21 0.0656(14) 0.0734(16) 0.0525(12) 0.0102(11) 0.0120(10) -0.0273(12)
C20 0.0479(10) 0.0561(12) 0.0465(10) 0.0076(9) 0.0125(8) -0.0072(9)
C25 0.0436(10) 0.0420(10) 0.0500(10) -0.0046(8) 0.0067(8) -0.0017(8)
C26 0.0539(12) 0.0793(16) 0.0512(12) -0.0108(11) 0.0049(10) -0.0030(11)
C27 0.0632(15) 0.107(2) 0.0584(14) -0.0177(14) -0.0103(12) -0.0054(14)
C28 0.0487(13) 0.0798(18) 0.0900(19) -0.0202(14) -0.0064(12) -0.0059(12)
C29 0.0456(12) 0.0683(16) 0.0960(19) -0.0127(13) 0.0153(12) -0.0105(10)
C30 0.0519(12) 0.0589(13) 0.0627(13) -0.0033(10) 0.0128(10) -0.0097(10)
C31 0.0465(10) 0.0445(10) 0.0408(9) 0.0016(8) 0.0093(8) -0.0024(8)
C36 0.0668(13) 0.0509(12) 0.0409(10) 0.0029(8) 0.0057(9) -0.0097(10)
C35 0.0740(15) 0.0640(14) 0.0449(11) 0.0120(10) 0.0010(10) -0.0019(11)
C34 0.0789(15) 0.0515(13) 0.0590(13) 0.0141(10) 0.0095(11) 0.0065(11)
C33 0.0812(16) 0.0417(12) 0.0678(14) 0.0017(10) 0.0063(12) -0.0035(11)
C32 0.0600(12) 0.0459(11) 0.0550(12) 0.0012(9) -0.0001(10) -0.0026(9)
C3 0.0489(10) 0.0499(11) 0.0409(10) 0.0006(8) 0.0196(8) 0.0074(8)
C2 0.0407(10) 0.0537(11) 0.0432(10) -0.0014(8) 0.0139(8) 0.0087(8)
C1 0.0533(11) 0.0453(11) 0.0426(10) -0.0021(8) 0.0138(8) 0.0117(8)
C5 0.0551(11) 0.0471(11) 0.0434(10) -0.0093(8) 0.0164(8) 0.0046(9)
C4 0.0505(11) 0.0573(12) 0.0355(9) -0.0065(8) 0.0120(8) 0.0106(9)
C8 0.0714(14) 0.0613(14) 0.0602(13) 0.0112(10) 0.0320(11) 0.0085(11)
C7 0.0416(11) 0.0795(16) 0.0654(14) -0.0066(11) 0.0119(10) 0.0030(10)
C6 0.0809(16) 0.0539(13) 0.0575(13) 0.0062(10) 0.0163(11) 0.0237(11)
C10 0.0796(16) 0.0548(13) 0.0704(15) -0.0236(11) 0.0257(12) -0.0051(11)
C9 0.0678(14) 0.0833(16) 0.0374(10) -0.0082(10) 0.0061(9) 0.0152(12)
C37 0.0378(9) 0.0381(9) 0.0403(9) -0.0019(7) 0.0094(7) 0.0004(7)
C38 0.0430(9) 0.0433(10) 0.0395(9) 0.0012(7) 0.0070(8) -0.0036(8)
C42 0.0652(14) 0.0630(14) 0.0615(13) 0.0022(11) 0.0248(11) 0.0112(11)
C41 0.0500(11) 0.0587(12) 0.0431(10) 0.0010(9) 0.0133(8) 0.0022(9)
C40 0.0438(9) 0.0466(10) 0.0359(9) -0.0001(7) 0.0121(7) -0.0087(8)
C39 0.0413(9) 0.0443(10) 0.0340(8) 0.0009(7) 0.0068(7) -0.0087(7)
C52 0.0455(10) 0.0453(10) 0.0376(9) 0.0040(7) 0.0053(8) -0.0050(8)
C51 0.0708(14) 0.0516(12) 0.0505(11) -0.0005(9) 0.0014(10) 0.0020(10)
C50 0.0882(18) 0.0572(15) 0.0716(16) 0.0031(12) 0.0023(13) 0.0184(13)
C49 0.0760(16) 0.0774(18) 0.0721(16) 0.0172(14) -0.0022(13) 0.0208(14)
C48 0.0578(13) 0.0760(16) 0.0491(12) 0.0111(11) -0.0047(10) 0.0011(11)
C47 0.0451(10) 0.0580(12) 0.0373(9) 0.0067(8) 0.0038(8) -0.0086(9)
C46 0.0480(10) 0.0600(12) 0.0332(9) -0.0014(8) 0.0055(8) -0.0135(9)
C45 0.0494(10) 0.0512(11) 0.0374(9) -0.0037(8) 0.0149(8) -0.0141(8)
C44 0.0649(13) 0.0595(13) 0.0468(11) -0.0137(9) 0.0203(10) -0.0159(11)
C43 0.0799(16) 0.0544(13) 0.0667(14) -0.0149(11) 0.0343(12) -0.0052(12)
C53 0.0605(13) 0.0830(17) 0.0452(11) -0.0101(11) 0.0046(10) -0.0134(12)
N54 0.0876(16) 0.132(2) 0.0677(14) -0.0350(15) -0.0124(12) -0.0159(15)
C100 0.0575(12) 0.0652(14) 0.0547(12) 0.0034(10) 0.0134(10) 0.0087(11)
C101 0.0429(10) 0.0646(13) 0.0567(12) -0.0058(10) 0.0142(9) 0.0089(9)
C102 0.0537(12) 0.0772(16) 0.0509(12) -0.0029(11) 0.0068(10) 0.0115(11)
C103 0.0485(12) 0.0695(15) 0.0708(14) -0.0081(12) 0.0134(10) 0.0091(10)
C104 0.0714(16) 0.0694(17) 0.0837(18) -0.0119(14) 0.0204(14) 0.0049(13)
C105 0.0569(13) 0.0749(17) 0.0856(18) -0.0198(14) 0.0017(13) 0.0087(12)
N104 0.133(3) 0.0781(19) 0.113(2) 0.0047(16) 0.0352(19) -0.0003(16)
N105 0.1042(19) 0.113(2) 0.0926(19) -0.0310(16) -0.0217(16) 0.0151(16)

loop_
_atom_type_symbol
_atom_type_description
_atom_type_scat_dispersion_real
_atom_type_scat_dispersion_imag
_atom_type_scat_source
C C 0.0033 0.0016 'International Tables Vol C Tables 4.2.6.8 and 6.1.1.4'
N N 0.0061 0.0033 'International Tables Vol C Tables 4.2.6.8 and 6.1.1.4'
P P 0.1023 0.0942 'International Tables Vol C Tables 4.2.6.8 and 6.1.1.4'
Fe Fe 0.3463 0.8444 'International Tables Vol C Tables 4.2.6.8 and 6.1.1.4'
H H 0 0 'International Tables Vol C Tables 4.2.6.8 and 6.1.1.4'

loop_
_exptl_crystal_face_index_h
_exptl_crystal_face_index_k
_exptl_crystal_face_index_l
_exptl_crystal_face_perp_dist
1 0 0 0.038
-1 0 0 0.038
-1 5 6 0.202
1 -5 -7 0.182
0 1 0 0.074
0 -1 0 0.078
-6 12 7 0.128
-6 -14 7 0.115
6 0 -7 0.155
-6 0 7 0.207
4 -5 8 0.153
4 -5 0 0.07
-4 5 0 0.054
-4 5 -10 0.187
19 20 1 0.047
-19 -20 -1 0.047
-2 15 14 0.16
1 0 -3 0.188

loop_
_geom_angle_atom_site_label_1
_geom_angle_atom_site_label_2
_geom_angle_atom_site_label_3
_geom_angle
_geom_angle_site_symmetry_1
_geom_angle_site_symmetry_3
C37 Fe1 C2 88.70(8) . .
C37 Fe1 C1 97.37(8) . .
C2 Fe1 C1 39.02(8) . .
C37 Fe1 C3 117.15(8) . .
C2 Fe1 C3 38.94(7) . .
C1 Fe1 C3 65.12(7) . .
C37 Fe1 C5 134.14(8) . .
C2 Fe1 C5 65.03(8) . .
C1 Fe1 C5 38.81(7) . .
C3 Fe1 C5 64.63(8) . .
C37 Fe1 C4 153.52(8) . .
C2 Fe1 C4 65.08(7) . .
C1 Fe1 C4 64.98(7) . .
C3 Fe1 C4 38.61(8) . .
C5 Fe1 C4 38.47(8) . .
C37 Fe1 P1 87.30(6) . .
C2 Fe1 P1 128.59(6) . .
C1 Fe1 P1 166.12(6) . .
C3 Fe1 P1 101.12(5) . .
C5 Fe1 P1 138.56(6) . .
C4 Fe1 P1 105.77(5) . .
C37 Fe1 P2 85.68(6) . .
C2 Fe1 P2 146.71(6) . .
C1 Fe1 P2 109.39(6) . .
C3 Fe1 P2 156.64(6) . .
C5 Fe1 P2 96.43(6) . .
C4 Fe1 P2 118.03(6) . .
P1 Fe1 P2 83.92(3) . .
C19 P1 C13 101.20(9) . .
C19 P1 C12 102.19(9) . .
C13 P1 C12 105.03(9) . .
C19 P1 Fe1 118.96(7) . .
C13 P1 Fe1 118.77(6) . .
C12 P1 Fe1 108.72(7) . .
C31 P2 C11 107.90(9) . .
C31 P2 C25 103.54(9) . .
C11 P2 C25 100.11(9) . .
C31 P2 Fe1 115.32(6) . .
C11 P2 Fe1 105.39(6) . .
C25 P2 Fe1 122.87(7) . .
C11 C12 P1 112.21(13) . .
C11 C12 H12A 109.2 . .
P1 C12 H12A 109.2 . .
C11 C12 H12B 109.2 . .
P1 C12 H12B 109.2 . .
H12A C12 H12B 107.9 . .
C12 C11 P2 107.29(13) . .
C12 C11 H11A 110.3 . .
P2 C11 H11A 110.3 . .
C12 C11 H11B 110.3 . .
P2 C11 H11B 110.3 . .
H11A C11 H11B 108.5 . .
C18 C13 C14 117.9(2) . .
C18 C13 P1 122.47(17) . .
C14 C13 P1 119.15(16) . .
C17 C18 C13 120.6(3) . .
C17 C18 H18 119.7 . .
C13 C18 H18 119.7 . .
C16 C17 C18 120.8(3) . .
C16 C17 H17 119.6 . .
C18 C17 H17 119.6 . .
C17 C16 C15 119.6(3) . .
C17 C16 H16 120.2 . .
C15 C16 H16 120.2 . .
C16 C15 C14 120.5(3) . .
C16 C15 H15 119.7 . .
C14 C15 H15 119.7 . .
C15 C14 C13 120.5(2) . .
C15 C14 H14 119.8 . .
C13 C14 H14 119.8 . .
C24 C19 C20 118.57(19) . .
C24 C19 P1 119.29(15) . .
C20 C19 P1 122.07(15) . .
C23 C24 C19 120.8(2) . .
C23 C24 H24 119.6 . .
C19 C24 H24 119.6 . .
C22 C23 C24 119.9(2) . .
C22 C23 H23 120 . .
C24 C23 H23 120 . .
C21 C22 C23 120.2(2) . .
C21 C22 H22 119.9 . .
C23 C22 H22 119.9 . .
C22 C21 C20 120.3(2) . .
C22 C21 H21 119.9 . .
C20 C21 H21 119.9 . .
C21 C20 C19 120.3(2) . .
C21 C20 H20 119.9 . .
C19 C20 H20 119.9 . .
C26 C25 C30 117.95(19) . .
C26 C25 P2 121.27(16) . .
C30 C25 P2 120.54(15) . .
C25 C26 C27 121.0(2) . .
C25 C26 H26 119.5 . .
C27 C26 H26 119.5 . .
C28 C27 C26 120.1(2) . .
C28 C27 H27 119.9 . .
C26 C27 H27 119.9 . .
C27 C28 C29 119.9(2) . .
C27 C28 H28 120.1 . .
C29 C28 H28 120.1 . .
C28 C29 C30 120.2(2) . .
C28 C29 H29 119.9 . .
C30 C29 H29 119.9 . .
C29 C30 C25 120.8(2) . .
C29 C30 H30 119.6 . .
C25 C30 H30 119.6 . .
C32 C31 C36 118.03(18) . .
C32 C31 P2 120.58(14) . .
C36 C31 P2 120.93(15) . .
C35 C36 C31 120.7(2) . .
C35 C36 H36 119.7 . .
C31 C36 H36 119.7 . .
C34 C35 C36 120.4(2) . .
C34 C35 H35 119.8 . .
C36 C35 H35 119.8 . .
C35 C34 C33 120.0(2) . .
C35 C34 H34 120 . .
C33 C34 H34 120 . .
C34 C33 C32 120.1(2) . .
C34 C33 H33 120 . .
C32 C33 H33 120 . .
C33 C32 C31 120.88(19) . .
C33 C32 H32 119.6 . .
C31 C32 H32 119.6 . .
C2 C3 C4 108.56(17) . .
C2 C3 C8 124.96(19) . .
C4 C3 C8 125.59(19) . .
C2 C3 Fe1 70.14(10) . .
C4 C3 Fe1 71.77(10) . .
C8 C3 Fe1 132.36(14) . .
C3 C2 C1 107.82(17) . .
C3 C2 C7 125.67(19) . .
C1 C2 C7 126.22(18) . .
C3 C2 Fe1 70.92(10) . .
C1 C2 Fe1 70.75(11) . .
C7 C2 Fe1 128.65(14) . .
C2 C1 C5 107.96(17) . .
C2 C1 C6 126.23(19) . .
C5 C1 C6 125.56(19) . .
C2 C1 Fe1 70.22(10) . .
C5 C1 Fe1 71.67(11) . .
C6 C1 Fe1 128.19(14) . .
C4 C5 C1 108.07(17) . .
C4 C5 C10 126.94(19) . .
C1 C5 C10 124.43(19) . .
C4 C5 Fe1 70.88(11) . .
C1 C5 Fe1 69.52(10) . .
C10 C5 Fe1 131.86(14) . .
C3 C4 C5 107.58(17) . .
C3 C4 C9 125.3(2) . .
C5 C4 C9 126.0(2) . .
C3 C4 Fe1 69.62(10) . .
C5 C4 Fe1 70.65(10) . .
C9 C4 Fe1 134.26(14) . .
C3 C8 H8A 109.5 . .
C3 C8 H8B 109.5 . .
H8A C8 H8B 109.5 . .
C3 C8 H8C 109.5 . .
H8A C8 H8C 109.5 . .
H8B C8 H8C 109.5 . .
C3 C8 H8D 109.5 . .
H8A C8 H8D 141.1 . .
H8B C8 H8D 56.3 . .
H8C C8 H8D 56.3 . .
C3 C8 H8E 109.5 . .
H8A C8 H8E 56.3 . .
H8B C8 H8E 141.1 . .
H8C C8 H8E 56.3 . .
H8D C8 H8E 109.5 . .
C3 C8 H8F 109.5 . .
H8A C8 H8F 56.3 . .
H8B C8 H8F 56.3 . .
H8C C8 H8F 141.1 . .
H8D C8 H8F 109.5 . .
H8E C8 H8F 109.5 . .
C2 C7 H7A 109.5 . .
C2 C7 H7B 109.5 . .
H7A C7 H7B 109.5 . .
C2 C7 H7C 109.5 . .
H7A C7 H7C 109.5 . .
H7B C7 H7C 109.5 . .
C2 C7 H7D 109.5 . .
H7A C7 H7D 141.1 . .
H7B C7 H7D 56.3 . .
H7C C7 H7D 56.3 . .
C2 C7 H7E 109.5 . .
H7A C7 H7E 56.3 . .
H7B C7 H7E 141.1 . .
H7C C7 H7E 56.3 . .
H7D C7 H7E 109.5 . .
C2 C7 H7F 109.5 . .
H7A C7 H7F 56.3 . .
H7B C7 H7F 56.3 . .
H7C C7 H7F 141.1 . .
H7D C7 H7F 109.5 . .
H7E C7 H7F 109.5 . .
C1 C6 H6A 109.5 . .
C1 C6 H6B 109.5 . .
H6A C6 H6B 109.5 . .
C1 C6 H6C 109.5 . .
H6A C6 H6C 109.5 . .
H6B C6 H6C 109.5 . .
C1 C6 H6D 109.5 . .
H6A C6 H6D 141.1 . .
H6B C6 H6D 56.3 . .
H6C C6 H6D 56.3 . .
C1 C6 H6E 109.5 . .
H6A C6 H6E 56.3 . .
H6B C6 H6E 141.1 . .
H6C C6 H6E 56.3 . .
H6D C6 H6E 109.5 . .
C1 C6 H6F 109.5 . .
H6A C6 H6F 56.3 . .
H6B C6 H6F 56.3 . .
H6C C6 H6F 141.1 . .
H6D C6 H6F 109.5 . .
H6E C6 H6F 109.5 . .
C5 C10 H10A 109.5 . .
C5 C10 H10B 109.5 . .
H10A C10 H10B 109.5 . .
C5 C10 H10C 109.5 . .
H10A C10 H10C 109.5 . .
H10B C10 H10C 109.5 . .
C5 C10 H10D 109.5 . .
H10A C10 H10D 141.1 . .
H10B C10 H10D 56.3 . .
H10C C10 H10D 56.3 . .
C5 C10 H10E 109.5 . .
H10A C10 H10E 56.3 . .
H10B C10 H10E 141.1 . .
H10C C10 H10E 56.3 . .
H10D C10 H10E 109.5 . .
C5 C10 H10F 109.5 . .
H10A C10 H10F 56.3 . .
H10B C10 H10F 56.3 . .
H10C C10 H10F 141.1 . .
H10D C10 H10F 109.5 . .
H10E C10 H10F 109.5 . .
C4 C9 H9A 109.5 . .
C4 C9 H9B 109.5 . .
H9A C9 H9B 109.5 . .
C4 C9 H9C 109.5 . .
H9A C9 H9C 109.5 . .
H9B C9 H9C 109.5 . .
C4 C9 H9D 109.5 . .
H9A C9 H9D 141.1 . .
H9B C9 H9D 56.3 . .
H9C C9 H9D 56.3 . .
C4 C9 H9E 109.5 . .
H9A C9 H9E 56.3 . .
H9B C9 H9E 141.1 . .
H9C C9 H9E 56.3 . .
H9D C9 H9E 109.5 . .
C4 C9 H9F 109.5 . .
H9A C9 H9F 56.3 . .
H9B C9 H9F 56.3 . .
H9C C9 H9F 141.1 . .
H9D C9 H9F 109.5 . .
H9E C9 H9F 109.5 . .
C38 C37 Fe1 177.63(16) . .
C37 C38 C39 176.70(19) . .
C41 C42 C43 120.3(2) . .
C41 C42 H42 119.8 . .
C43 C42 H42 119.8 . .
C42 C41 C40 121.4(2) . .
C42 C41 H41 119.3 . .
C40 C41 H41 119.3 . .
C41 C40 C39 121.57(17) . .
C41 C40 C45 118.15(18) . .
C39 C40 C45 120.12(17) . .
C40 C39 C38 120.53(17) . .
C40 C39 C52 119.73(16) . .
C38 C39 C52 119.68(17) . .
C51 C52 C39 121.40(17) . .
C51 C52 C47 118.54(18) . .
C39 C52 C47 120.03(17) . .
C50 C51 C52 121.2(2) . .
C50 C51 H51 119.4 . .
C52 C51 H51 119.4 . .
C51 C50 C49 119.9(2) . .
C51 C50 H50 120 . .
C49 C50 H50 120 . .
C48 C49 C50 121.0(2) . .
C48 C49 H49 119.5 . .
C50 C49 H49 119.5 . .
C49 C48 C47 121.1(2) . .
C49 C48 H48 119.4 . .
C47 C48 H48 119.4 . .
C46 C47 C48 122.85(19) . .
C46 C47 C52 118.95(18) . .
C48 C47 C52 118.1(2) . .
C47 C46 C45 122.26(17) . .
C47 C46 C53 119.2(2) . .
C45 C46 C53 118.4(2) . .
C46 C45 C44 122.71(18) . .
C46 C45 C40 118.77(17) . .
C44 C45 C40 118.39(19) . .
C43 C44 C45 121.4(2) . .
C43 C44 H44 119.3 . .
C45 C44 H44 119.3 . .
C44 C43 C42 120.3(2) . .
C44 C43 H43 119.8 . .
C42 C43 H43 119.8 . .
N54 C53 C46 178.6(3) . .
C102 C100 C101 122.6(2) . .
C102 C100 H100 118.7 . .
C101 C100 H100 118.7 . .
C103 C101 C100 122.4(2) . .
C103 C101 C102 121.6(2) . 3_556
C100 C101 C102 116.1(2) . 3_556
C100 C102 C101 121.3(2) . 3_556
C100 C102 H102 119.3 . .
C101 C102 H102 119.3 3_556 .
C101 C103 C105 121.2(2) . .
C101 C103 C104 121.4(2) . .
C105 C103 C104 117.4(2) . .
N104 C104 C103 178.8(3) . .
N105 C105 C103 178.2(3) . .

loop_
_geom_bond_atom_site_label_1
_geom_bond_atom_site_label_2
_geom_bond_distance
_geom_bond_site_symmetry_2
Fe1 C37 1.8720(18) .
Fe1 C2 2.1264(19) .
Fe1 C1 2.1335(19) .
Fe1 C3 2.1366(18) .
Fe1 C5 2.1619(19) .
Fe1 C4 2.1649(18) .
Fe1 P1 2.2245(7) .
Fe1 P2 2.2291(7) .
P1 C19 1.8268(19) .
P1 C13 1.832(2) .
P1 C12 1.8612(19) .
P2 C31 1.823(2) .
P2 C11 1.8263(19) .
P2 C25 1.829(2) .
C12 C11 1.526(3) .
C12 H12A 0.97 .
C12 H12B 0.97 .
C11 H11A 0.97 .
C11 H11B 0.97 .
C13 C18 1.390(3) .
C13 C14 1.392(3) .
C18 C17 1.385(4) .
C18 H18 0.93 .
C17 C16 1.362(5) .
C17 H17 0.93 .
C16 C15 1.368(4) .
C16 H16 0.93 .
C15 C14 1.390(3) .
C15 H15 0.93 .
C14 H14 0.93 .
C19 C24 1.391(3) .
C19 C20 1.394(3) .
C24 C23 1.383(3) .
C24 H24 0.93 .
C23 C22 1.379(4) .
C23 H23 0.93 .
C22 C21 1.372(4) .
C22 H22 0.93 .
C21 C20 1.388(3) .
C21 H21 0.93 .
C20 H20 0.93 .
C25 C26 1.383(3) .
C25 C30 1.394(3) .
C26 C27 1.391(3) .
C26 H26 0.93 .
C27 C28 1.366(4) .
C27 H27 0.93 .
C28 C29 1.377(4) .
C28 H28 0.93 .
C29 C30 1.384(3) .
C29 H29 0.93 .
C30 H30 0.93 .
C31 C32 1.393(3) .
C31 C36 1.393(3) .
C36 C35 1.384(3) .
C36 H36 0.93 .
C35 C34 1.373(3) .
C35 H35 0.93 .
C34 C33 1.374(3) .
C34 H34 0.93 .
C33 C32 1.386(3) .
C33 H33 0.93 .
C32 H32 0.93 .
C3 C2 1.421(3) .
C3 C4 1.422(3) .
C3 C8 1.506(3) .
C2 C1 1.423(3) .
C2 C7 1.506(3) .
C1 C5 1.427(3) .
C1 C6 1.503(3) .
C5 C4 1.425(3) .
C5 C10 1.499(3) .
C4 C9 1.503(3) .
C8 H8A 0.96 .
C8 H8B 0.96 .
C8 H8C 0.96 .
C8 H8D 0.96 .
C8 H8E 0.96 .
C8 H8F 0.96 .
C7 H7A 0.96 .
C7 H7B 0.96 .
C7 H7C 0.96 .
C7 H7D 0.96 .
C7 H7E 0.96 .
C7 H7F 0.96 .
C6 H6A 0.96 .
C6 H6B 0.96 .
C6 H6C 0.96 .
C6 H6D 0.96 .
C6 H6E 0.96 .
C6 H6F 0.96 .
C10 H10A 0.96 .
C10 H10B 0.96 .
C10 H10C 0.96 .
C10 H10D 0.96 .
C10 H10E 0.96 .
C10 H10F 0.96 .
C9 H9A 0.96 .
C9 H9B 0.96 .
C9 H9C 0.96 .
C9 H9D 0.96 .
C9 H9E 0.96 .
C9 H9F 0.96 .
C37 C38 1.223(2) .
C38 C39 1.423(2) .
C42 C41 1.355(3) .
C42 C43 1.407(3) .
C42 H42 0.93 .
C41 C40 1.419(3) .
C41 H41 0.93 .
C40 C39 1.421(3) .
C40 C45 1.431(2) .
C39 C52 1.425(3) .
C52 C51 1.418(3) .
C52 C47 1.432(3) .
C51 C50 1.362(3) .
C51 H51 0.93 .
C50 C49 1.404(4) .
C50 H50 0.93 .
C49 C48 1.352(4) .
C49 H49 0.93 .
C48 C47 1.422(3) .
C48 H48 0.93 .
C47 C46 1.401(3) .
C46 C45 1.409(3) .
C46 C53 1.435(3) .
C45 C44 1.417(3) .
C44 C43 1.355(3) .
C44 H44 0.93 .
C43 H43 0.93 .
C53 N54 1.133(3) .
C100 C102 1.354(3) .
C100 C101 1.415(3) .
C100 H100 0.93 .
C101 C103 1.413(3) .
C101 C102 1.425(3) 3_556
C102 C101 1.425(3) 3_556
C102 H102 0.93 .
C103 C105 1.416(4) .
C103 C104 1.419(4) .
C104 N104 1.137(4) .
C105 N105 1.140(3) .
